data_7027252
loop_
_publ_author_name
'Blin, Jo\"el'
'Braunstein, Pierre'
'Fischer, Jean'
'Kickelbick, Guido'
'Knorr, Michael'
'Morise, Xavier'
'Wirth, Tobias'

_publ_section_title
;
 Heterobimetallic alkoxysilyl cationic complexes: investigations into the
 displacement of a \m-\h2-Si,O bridge by functional phosphine ligands
;
_journal_issue 13
_journal_name_full 'Journal of the Chemical Society, Dalton Transactions'
_journal_page_first 2159
_journal_paper_doi 10.1039/a900390h
_journal_year 1999
_chemical_formula_moiety 'C54 H54 Cl8 O3 P4 Pd2'
_chemical_formula_sum 'C54 H54 Cl8 O3 P4 Pd2'
_chemical_formula_weight 1371.35
_chemical_name_systematic ' ?'
_space_group_IT_number 76
_symmetry_cell_setting tetragonal
_symmetry_space_group_name_Hall 'P 4w'
_symmetry_space_group_name_H-M 'P 41'
_cell_angle_alpha 90
_cell_angle_beta 90
_cell_angle_gamma 90
_cell_formula_units_Z 4
_cell_length_a 21.171(6)
_cell_length_b 21.171(6)
_cell_length_c 14.309(4)
_cell_measurement_reflns_used 24
_cell_measurement_temperature 173
_cell_measurement_theta_max 19.5
_cell_measurement_theta_min 18.0
_cell_volume 6413(3)
_computing_cell_refinement CAD4_(Enraf-Nonius,_1994)
_computing_data_collection CAD4_(Enraf-Nonius,_1994)
_computing_data_reduction process_OpenMoleN_(_1997)
_computing_publication_material CIFGEN_IN_OpenMoleN_(_1997)
_computing_structure_refinement LSFM_OpenMoleN_(_1997)
_computing_structure_solution Direct_methods_(SIR,_Burla_et_al.,_1989)
_diffrn_ambient_temperature 173
_diffrn_measurement_device_type Enraf_Nonius_CAD4
_diffrn_measurement_method \q/2\q
_diffrn_radiation_monochromator graphite
_diffrn_radiation_type Mo-K\a
_diffrn_radiation_wavelength 0.71073
_diffrn_reflns_av_R_equivalents 0.022
_diffrn_reflns_av_sigmaI/netI 0.333
_diffrn_reflns_limit_h_max 0
_diffrn_reflns_limit_h_min -28
_diffrn_reflns_limit_k_max 27
_diffrn_reflns_limit_k_min 0
_diffrn_reflns_limit_l_max 0
_diffrn_reflns_limit_l_min -20
_diffrn_reflns_number 9185
_diffrn_reflns_theta_max 29.98
_diffrn_reflns_theta_min 2.5
_diffrn_source xray_tube
_diffrn_standards_decay_% 0
_diffrn_standards_interval_time 60
_diffrn_standards_number 3
_exptl_absorpt_coefficient_mu 1.031
_exptl_absorpt_correction_T_max 1.0000
_exptl_absorpt_correction_T_min 0.8930
_exptl_absorpt_correction_type psi_scan_(North,_Phillips,_Mathews,_1968)
_exptl_crystal_colour red
_exptl_crystal_density_diffrn 1.42
_exptl_crystal_density_method none
_exptl_crystal_description prism
_exptl_crystal_F_000 2760
_exptl_crystal_size_max 0.59
_exptl_crystal_size_mid 0.40
_exptl_crystal_size_min 0.20
_refine_diff_density_max 1.189
_refine_diff_density_min -0.266
_refine_ls_abs_structure_details 'Flack H D  (1983), Acta Cryst. A39, 876-881'
_refine_ls_abs_structure_Flack -0.19(2)
_refine_ls_extinction_method none
_refine_ls_goodness_of_fit_all 1.607
_refine_ls_goodness_of_fit_ref 1.181
_refine_ls_hydrogen_treatment noref
_refine_ls_matrix_type full
_refine_ls_number_constraints 0
_refine_ls_number_parameters 639
_refine_ls_number_reflns 7145
_refine_ls_number_restraints 1
_refine_ls_R_factor_all 0.046
_refine_ls_R_factor_gt 0.036
_refine_ls_shift/esd_mean 0.000
_refine_ls_shift/su_max 0.008
_refine_ls_structure_factor_coef F
_refine_ls_weighting_details 'w = 4Fo^2^/(\s^2^(Fo^2^) + 0.0064 Fo^4^)'
_refine_ls_weighting_scheme calc
_refine_ls_wR_factor_all 0.073
_refine_ls_wR_factor_ref 0.054
_reflns_number_gt 7145
_reflns_number_total 8052
_reflns_threshold_expression >3.0\s(I)
_cod_data_source_file 900390hsup1.cif
_cod_data_source_block st18
_cod_depositor_comments
;
The following automatic conversions were performed:

'_refine_ls_weighting_scheme' value '4Fo^2^/(\s^2^(Fo^2^) + 0.0064
Fo^4^)' was changed to 'calc'. New tag '_refine_ls_weighting_details'
was created. The value of the new tag was set to 'w =
4Fo^2^/(\s^2^(Fo^2^) + 0.0064 Fo^4^)'.

Automatic conversion script
Id: cif_fix_values 3143 2015-03-26 13:38:13Z robertas 
;
_cod_original_cell_volume 6413(5)
_cod_original_sg_symbol_Hall ' P 4w'
_cod_database_code 7027252

loop_
_symmetry_equiv_pos_as_xyz
x,y,z
-x,-y,1/2+z
-y,+x,1/4+z
+y,-x,3/4+z

loop_
_atom_site_label
_atom_site_fract_x
_atom_site_fract_y
_atom_site_fract_z
_atom_site_U_iso_or_equiv
_atom_site_adp_type
_atom_site_calc_flag
_atom_site_calc_attached_atom
_atom_site_type_symbol
PD1 0.28237(2) -0.01420(2) 0.2947 0.0187(1) Uani ? ? Pd
PD2 0.38812(2) 0.06542(2) 0.40115(3) 0.0189(1) Uani ? ? Pd
CL1 0.21953(6) -0.11090(6) 0.2844(1) 0.0305(6) Uani ? ? Cl
CL2 0.45754(6) 0.06883(8) 0.53606(9) 0.0322(6) Uani ? ? Cl
C1 0.3325(2) 0.0643(2) 0.2903(3) 0.020(2) Uani ? ? C
O1 0.3299(2) 0.1024(2) 0.2304(3) 0.031(2) Uani ? ? O
P1 0.36603(6) -0.06188(6) 0.21437(9) 0.0205(5) Uani ? ? P
C2 0.3458(2) -0.0876(3) 0.0969(3) 0.025(2) Uani ? ? C
C3 0.3191(3) -0.1473(3) 0.0835(4) 0.039(3) Uani ? ? C
C4 0.3003(4) -0.1662(4) -0.0033(5) 0.048(3) Uani ? ? C
C5 0.3072(3) -0.1261(4) -0.0793(5) 0.044(3) Uani ? ? C
C6 0.3328(3) -0.0681(4) -0.0665(5) 0.046(3) Uani ? ? C
C7 0.3517(3) -0.0482(3) 0.0209(4) 0.040(3) Uani ? ? C
C8 0.3999(2) -0.1307(2) 0.2701(4) 0.025(2) Uani ? ? C
C9 0.3760(3) -0.1527(3) 0.3554(4) 0.031(2) Uani ? ? C
C10 0.4045(3) -0.2040(3) 0.3988(5) 0.039(3) Uani ? ? C
C11 0.4560(3) -0.2330(3) 0.3592(6) 0.044(3) Uani ? ? C
C12 0.4790(3) -0.2117(3) 0.2768(6) 0.047(3) Uani ? ? C
C13 0.4511(3) -0.1616(3) 0.2300(5) 0.038(3) Uani ? ? C
C14 0.4346(2) -0.0101(3) 0.1956(3) 0.023(2) Uani ? ? C
P2 0.46611(6) 0.02441(6) 0.30303(9) 0.0202(5) Uani ? ? P
C15 0.5175(2) 0.0876(3) 0.2613(4) 0.025(2) Uani ? ? C
C16 0.5293(3) 0.1387(3) 0.3221(5) 0.042(3) Uani ? ? C
C17 0.5684(4) 0.1868(3) 0.2923(6) 0.050(4) Uani ? ? C
C18 0.5948(3) 0.1859(3) 0.2027(6) 0.049(3) Uani ? ? C
C19 0.5825(3) 0.1367(3) 0.1438(5) 0.046(3) Uani ? ? C
C20 0.5442(3) 0.0878(3) 0.1724(4) 0.035(3) Uani ? ? C
C21 0.5203(2) -0.0354(3) 0.3468(3) 0.024(2) Uani ? ? C
C22 0.5076(3) -0.0665(3) 0.4295(4) 0.030(2) Uani ? ? C
C23 0.5487(3) -0.1127(3) 0.4630(4) 0.040(3) Uani ? ? C
C24 0.6029(3) -0.1277(3) 0.4120(5) 0.042(3) Uani ? ? C
C25 0.6160(3) -0.0973(3) 0.3290(5) 0.043(3) Uani ? ? C
C26 0.5748(2) -0.0518(3) 0.2971(4) 0.031(2) Uani ? ? C
P3 0.20394(6) 0.04755(6) 0.36519(9) 0.0186(5) Uani ? ? P
C27 0.1454(2) 0.0740(2) 0.2799(4) 0.023(2) Uani ? ? C
C28 0.1134(3) 0.1320(3) 0.2868(4) 0.030(2) Uani ? ? C
C29 0.0700(3) 0.1491(3) 0.2201(5) 0.035(3) Uani ? ? C
C30 0.0567(3) 0.1086(3) 0.1465(5) 0.037(3) Uani ? ? C
C31 0.0873(3) 0.0506(3) 0.1385(4) 0.036(3) Uani ? ? C
C32 0.1322(3) 0.0337(3) 0.2049(4) 0.027(2) Uani ? ? C
C33 0.1584(2) 0.0137(2) 0.4601(4) 0.023(2) Uani ? ? C
C34 0.1073(3) 0.0463(3) 0.4980(4) 0.034(3) Uani ? ? C
C35 0.0741(3) 0.0209(3) 0.5743(5) 0.039(3) Uani ? ? C
C36 0.0926(3) -0.0345(3) 0.6128(4) 0.040(3) Uani ? ? C
C37 0.1433(3) -0.0669(3) 0.5759(4) 0.034(3) Uani ? ? C
C38 0.1754(3) -0.0445(3) 0.4984(4) 0.028(2) Uani ? ? C
C39 0.2326(2) 0.1230(2) 0.4133(3) 0.021(2) Uani ? ? C
P4 0.30609(6) 0.11621(6) 0.48032(9) 0.0201(5) Uani ? ? P
C40 0.3216(3) 0.1979(2) 0.5132(4) 0.029(2) Uani ? ? C
C41 0.2824(3) 0.2481(3) 0.4902(5) 0.039(3) Uani ? ? C
C42 0.2993(3) 0.3094(3) 0.5108(6) 0.048(4) Uani ? ? C
C43 0.3536(4) 0.3231(3) 0.5546(8) 0.052(4) Uani ? ? C
C44 0.3957(5) 0.2729(4) 0.579(1) 0.086(6) Uani ? ? C
C45 0.3783(3) 0.2111(4) 0.5585(8) 0.062(4) Uani ? ? C
C46 0.2814(3) 0.0761(3) 0.5868(3) 0.025(2) Uani ? ? C
C47 0.2342(3) 0.0999(3) 0.6428(4) 0.032(3) Uani ? ? C
C48 0.2141(3) 0.0656(4) 0.7196(5) 0.043(3) Uani ? ? C
C49 0.2413(3) 0.0103(4) 0.7426(4) 0.041(3) Uani ? ? C
C50 0.2897(3) -0.0156(3) 0.6871(5) 0.035(3) Uani ? ? C
C51 0.3094(2) 0.0186(3) 0.6094(4) 0.027(2) Uani ? ? C
C52 0.4118(6) 0.2253(6) 0.185(1) 0.097(8) Uani ? ? C
CL3 0.3805(3) 0.2549(3) 0.2865(4) 0.179(4) Uani ? ? Cl
CL4 0.4239(4) 0.2816(3) 0.0994(5) 0.198(5) Uani ? ? Cl
C53 0.2717(7) 0.2455(6) 0.779(1) 0.112(9) Uani ? ? C
CL5 0.3227(2) 0.2975(2) 0.8290(3) 0.107(2) Uani ? ? Cl
CL6 0.1951(2) 0.2586(1) 0.7942(3) 0.104(2) Uani ? ? Cl
C54 0.2264(4) 0.1448(5) 0.0727(6) 0.059(5) Uani ? ? C
CL7 0.2587(1) 0.2148(1) 0.0536(2) 0.097(2) Uani ? ? Cl
CL8 0.2218(1) 0.0967(1) -0.0339(2) 0.086(2) Uani ? ? Cl
O2 0.2853(5) 0.4248(4) 0.2840(8) 0.121(7) Uani ? ? O
O3 0.3821(6) 0.4648(6) 0.382(2) 0.29(1) Uani ? ? O
H1 0.3139 -0.1749 0.1353 0.0518 Uiso calc C3 H
H2 0.2824 -0.2070 -0.0117 0.0628 Uiso calc C4 H
H3 0.2942 -0.1393 -0.1398 0.0618 Uiso calc C5 H
H4 0.3377 -0.0407 -0.1185 0.0675 Uiso calc C6 H
H5 0.3689 -0.0071 0.0287 0.0540 Uiso calc C7 H
H6 0.3405 -0.1327 0.3833 0.0400 Uiso calc C9 H
H7 0.3882 -0.2191 0.4565 0.0505 Uiso calc C10 H
H8 0.4753 -0.2679 0.3895 0.0595 Uiso calc C11 H
H9 0.5151 -0.2315 0.2505 0.0612 Uiso calc C12 H
H10 0.4668 -0.1486 0.1709 0.0489 Uiso calc C13 H
H11 0.4222 0.0233 0.1552 0.0313 Uiso calc C14 H
H12 0.4671 -0.0342 0.1668 0.0313 Uiso calc C14 H
H13 0.5107 0.1400 0.3825 0.0549 Uiso calc C16 H
H14 0.5775 0.2210 0.3331 0.0672 Uiso calc C17 H
H15 0.6212 0.2196 0.1828 0.0634 Uiso calc C18 H
H16 0.6005 0.1361 0.0830 0.0609 Uiso calc C19 H
H17 0.5359 0.0538 0.1309 0.0460 Uiso calc C20 H
H18 0.4706 -0.0563 0.4639 0.0399 Uiso calc C22 H
H19 0.5398 -0.1338 0.5201 0.0528 Uiso calc C23 H
H20 0.6310 -0.1591 0.4348 0.0551 Uiso calc C24 H
H21 0.6529 -0.1076 0.2943 0.0574 Uiso calc C25 H
H22 0.5837 -0.0309 0.2397 0.0422 Uiso calc C26 H
H23 0.1218 0.1595 0.3378 0.0391 Uiso calc C28 H
H24 0.0491 0.1887 0.2244 0.0460 Uiso calc C29 H
H25 0.0263 0.1206 0.1010 0.0492 Uiso calc C30 H
H26 0.0777 0.0229 0.0883 0.0469 Uiso calc C31 H
H27 0.1539 -0.0053 0.1993 0.0359 Uiso calc C32 H
H28 0.0949 0.0858 0.4723 0.0440 Uiso calc C34 H
H29 0.0385 0.0426 0.5988 0.0521 Uiso calc C35 H
H30 0.0707 -0.0510 0.6654 0.0544 Uiso calc C36 H
H31 0.1563 -0.1054 0.6041 0.0449 Uiso calc C37 H
H32 0.2087 -0.0685 0.4716 0.0360 Uiso calc C38 H
H33 0.2009 0.1396 0.4533 0.0278 Uiso calc C39 H
H34 0.2396 0.1513 0.3629 0.0278 Uiso calc C39 H
H35 0.2433 0.2401 0.4598 0.0528 Uiso calc C41 H
H36 0.2718 0.3428 0.4936 0.0641 Uiso calc C42 H
H37 0.3639 0.3656 0.5696 0.0780 Uiso calc C43 H
H38 0.4350 0.2816 0.6077 0.1256 Uiso calc C44 H
H39 0.4054 0.1773 0.5760 0.0886 Uiso calc C45 H
H40 0.2155 0.1396 0.6289 0.0450 Uiso calc C47 H
H41 0.1805 0.0814 0.7568 0.0608 Uiso calc C48 H
H42 0.2277 -0.0116 0.7970 0.0613 Uiso calc C49 H
H43 0.3083 -0.0551 0.7022 0.0466 Uiso calc C50 H
H44 0.3425 0.0025 0.5713 0.0368 Uiso calc C51 H
H45 0.3836 0.1943 0.1612 0.1262 Uiso calc C52 H
H46 0.4512 0.2061 0.1993 0.1262 Uiso calc C52 H
H47 0.2807 0.2048 0.8037 0.1513 Uiso calc C53 H
H48 0.2795 0.2456 0.7136 0.1513 Uiso calc C53 H
H49 0.1848 0.1509 0.0963 0.0883 Uiso calc C54 H
H50 0.2510 0.1230 0.1178 0.0883 Uiso calc C54 H

loop_
_atom_site_aniso_label
_atom_site_aniso_U_11
_atom_site_aniso_U_22
_atom_site_aniso_U_33
_atom_site_aniso_U_12
_atom_site_aniso_U_13
_atom_site_aniso_U_23
_atom_site_aniso_type_symbol
PD1 0.0175(1) 0.0214(1) 0.0175(1) 0.0003(1) 0.0013(1) -0.0009(1) Pd
PD2 0.0174(1) 0.0285(2) 0.0137(1) 0.0027(1) -0.0004(1) 0.0001(1) Pd
CL1 0.0278(5) 0.0279(5) 0.0367(6) -0.0052(5) 0.0010(5) -0.0052(5) Cl
CL2 0.0293(6) 0.0545(8) 0.0210(5) 0.0063(6) -0.0074(5) -0.0018(5) Cl
C1 0.017(2) 0.024(2) 0.019(2) 0.001(2) -0.002(2) -0.001(2) C
O1 0.034(2) 0.035(2) 0.024(2) -0.002(2) -0.006(2) 0.005(2) O
P1 0.0201(5) 0.0236(6) 0.0180(5) 0.0002(5) 0.0026(4) -0.0007(4) P
C2 0.020(2) 0.036(3) 0.021(2) -0.000(2) -0.001(2) -0.003(2) C
C3 0.051(3) 0.039(3) 0.029(3) -0.008(3) -0.002(3) -0.004(2) C
C4 0.053(4) 0.052(4) 0.040(3) -0.008(3) -0.006(3) -0.014(3) C
C5 0.039(3) 0.075(4) 0.028(3) -0.004(3) -0.003(2) -0.009(3) C
C6 0.045(3) 0.085(5) 0.025(2) -0.022(3) -0.011(3) 0.006(3) C
C7 0.048(3) 0.048(3) 0.028(2) -0.014(3) -0.012(2) 0.008(2) C
C8 0.024(2) 0.028(2) 0.025(2) 0.004(2) -0.002(2) -0.003(2) C
C9 0.031(3) 0.035(3) 0.026(2) -0.002(2) -0.004(2) 0.001(2) C
C10 0.045(3) 0.037(3) 0.034(3) -0.001(3) -0.009(3) 0.007(3) C
C11 0.044(3) 0.033(3) 0.060(4) 0.006(3) -0.013(3) 0.009(3) C
C12 0.043(3) 0.041(3) 0.057(4) 0.021(2) -0.005(3) -0.002(3) C
C13 0.035(3) 0.040(3) 0.037(3) 0.005(3) 0.004(2) -0.000(3) C
C14 0.020(2) 0.034(2) 0.018(2) 0.001(2) 0.003(2) 0.001(2) C
P2 0.0184(5) 0.0286(6) 0.0158(4) 0.0014(5) 0.0013(4) 0.0005(4) P
C15 0.021(2) 0.034(3) 0.022(2) -0.004(2) 0.005(2) 0.003(2) C
C16 0.049(3) 0.045(3) 0.032(3) -0.011(3) 0.002(3) -0.003(3) C
C17 0.064(4) 0.037(3) 0.055(4) -0.016(3) 0.000(4) -0.009(3) C
C18 0.044(3) 0.048(3) 0.054(4) -0.015(3) 0.004(3) 0.017(3) C
C19 0.047(3) 0.053(3) 0.040(3) -0.011(3) 0.008(3) 0.014(3) C
C20 0.032(3) 0.046(3) 0.028(2) -0.005(3) 0.004(2) 0.005(2) C
C21 0.020(2) 0.033(2) 0.020(2) 0.003(2) 0.001(2) 0.001(2) C
C22 0.032(3) 0.037(3) 0.023(2) 0.009(2) 0.003(2) 0.006(2) C
C23 0.050(3) 0.040(3) 0.031(3) 0.007(3) -0.004(3) 0.012(2) C
C24 0.033(3) 0.041(3) 0.054(4) 0.016(2) -0.004(3) 0.007(3) C
C25 0.033(3) 0.046(3) 0.053(4) 0.012(3) 0.011(3) 0.008(3) C
C26 0.023(2) 0.042(3) 0.032(2) 0.004(2) 0.008(2) 0.006(2) C
P3 0.0167(5) 0.0209(5) 0.0185(5) 0.0006(4) 0.0001(4) 0.0004(4) P
C27 0.017(2) 0.028(2) 0.026(2) -0.000(2) 0.001(2) 0.003(2) C
C28 0.032(2) 0.029(2) 0.029(2) 0.001(2) -0.004(2) -0.001(2) C
C29 0.030(3) 0.029(3) 0.047(3) 0.009(2) -0.007(2) 0.006(2) C
C30 0.031(3) 0.044(3) 0.038(3) 0.000(2) -0.013(2) 0.010(3) C
C31 0.039(3) 0.039(3) 0.031(3) -0.003(2) -0.012(2) 0.002(2) C
C32 0.032(2) 0.025(2) 0.026(2) -0.000(2) -0.006(2) -0.002(2) C
C33 0.024(2) 0.027(2) 0.019(2) -0.006(2) 0.001(2) -0.001(2) C
C34 0.030(3) 0.033(3) 0.038(3) 0.006(2) 0.008(2) 0.004(2) C
C35 0.031(3) 0.046(3) 0.043(3) -0.000(3) 0.014(2) 0.001(3) C
C36 0.049(3) 0.052(3) 0.025(2) -0.020(3) 0.008(2) 0.004(2) C
C37 0.041(3) 0.037(3) 0.026(2) -0.009(2) -0.003(2) 0.007(2) C
C38 0.030(2) 0.029(2) 0.024(2) -0.003(2) -0.001(2) 0.002(2) C
C39 0.020(2) 0.024(2) 0.020(2) 0.004(2) -0.000(2) -0.000(2) C
P4 0.0189(5) 0.0255(6) 0.0169(4) 0.0012(5) -0.0002(4) -0.0025(4) P
C40 0.029(2) 0.027(2) 0.030(2) -0.002(2) -0.001(2) -0.008(2) C
C41 0.032(3) 0.033(3) 0.058(4) -0.001(2) -0.008(3) -0.007(3) C
C42 0.050(4) 0.033(3) 0.065(4) 0.009(3) -0.014(3) -0.010(3) C
C43 0.051(4) 0.027(3) 0.102(6) -0.002(3) -0.014(4) -0.016(4) C
C44 0.072(5) 0.055(4) 0.163(9) 0.010(4) -0.064(5) -0.035(5) C
C45 0.050(3) 0.044(4) 0.111(6) 0.002(3) -0.048(3) -0.012(4) C
C46 0.029(2) 0.030(2) 0.017(2) -0.002(2) 0.003(2) -0.001(2) C
C47 0.027(2) 0.053(3) 0.023(2) 0.004(2) 0.006(2) 0.001(2) C
C48 0.040(3) 0.072(4) 0.028(3) 0.012(3) 0.013(2) 0.003(3) C
C49 0.036(3) 0.081(5) 0.025(2) -0.008(3) 0.003(2) 0.015(3) C
C50 0.029(3) 0.046(3) 0.032(3) -0.002(2) -0.001(2) 0.012(2) C
C51 0.022(2) 0.040(3) 0.023(2) -0.002(2) -0.000(2) 0.004(2) C
C52 0.108(8) 0.092(7) 0.090(8) -0.015(7) 0.004(7) 0.012(7) C
CL3 0.271(6) 0.171(4) 0.123(3) -0.031(4) 0.080(3) -0.044(3) Cl
CL4 0.272(6) 0.176(4) 0.161(5) -0.045(4) 0.053(4) 0.050(4) Cl
C53 0.13(1) 0.074(6) 0.15(1) 0.005(7) -0.02(1) -0.035(8) C
CL5 0.099(2) 0.127(2) 0.096(2) -0.004(2) -0.004(2) -0.021(2) Cl
CL6 0.121(2) 0.074(1) 0.125(2) -0.022(1) -0.053(2) 0.016(2) Cl
C54 0.052(4) 0.117(7) 0.035(3) -0.013(5) -0.005(3) 0.015(4) C
CL7 0.101(2) 0.090(2) 0.100(2) -0.003(1) 0.034(2) -0.026(2) Cl
CL8 0.094(2) 0.086(2) 0.080(2) -0.016(1) -0.002(2) -0.010(1) Cl
O2 0.165(8) 0.108(5) 0.099(7) -0.049(5) 0.010(7) -0.016(6) O
O3 0.178(8) 0.254(9) 0.55(3) 0.137(6) 0.08(1) 0.25(1) O

loop_
_atom_type_symbol
_atom_type_scat_dispersion_real
_atom_type_scat_dispersion_imag
_atom_type_scat_source
C 0.002 0.002 International_Tables_Vol_IV_Table_2.3.1
H 0.000 0.000 International_Tables_Vol_IV_Table_2.3.1
Cl 0.132 0.159 International_Tables_Vol_IV_Table_2.3.1
O 0.008 0.006 International_Tables_Vol_IV_Table_2.3.1
P 0.090 0.095 International_Tables_Vol_IV_Table_2.3.1
Pd -1.177 1.007 International_Tables_Vol_IV_Table_2.3.1

loop_
_geom_angle_atom_site_label_1
_geom_angle_atom_site_label_2
_geom_angle_atom_site_label_3
_geom_angle
CL1 PD1 C1 174.7(2)
CL1 PD1 P1 91.21(5)
CL1 PD1 P3 96.17(5)
C1 PD1 P1 86.6(1)
C1 PD1 P3 85.7(1)
P1 PD1 P3 171.50(5)
CL2 PD2 C1 178.8(2)
CL2 PD2 P2 93.51(5)
CL2 PD2 P4 92.91(5)
C1 PD2 P2 86.2(1)
C1 PD2 P4 87.2(1)
P2 PD2 P4 171.36(5)
C2 P1 C8 105.0(3)
C2 P1 C14 103.3(2)
C8 P1 C14 103.4(3)
P1 C2 C3 119.6(4)
P1 C2 C7 121.9(5)
C3 C2 C7 118.4(5)
C2 C3 C4 120.6(7)
C3 C4 C5 120.2(7)
C4 C5 C6 119.3(6)
C5 C6 C7 121.1(7)
C2 C7 C6 120.4(7)
P1 C8 C9 120.5(4)
P1 C8 C13 120.5(5)
C9 C8 C13 119.0(6)
C8 C9 C10 119.5(6)
C9 C10 C11 120.6(7)
C10 C11 C12 119.8(6)
C11 C12 C13 121.5(7)
C8 C13 C12 119.5(6)
P1 C14 P2 113.8(3)
C14 P2 C15 103.6(3)
C14 P2 C21 104.0(3)
C15 P2 C21 104.3(3)
P2 C15 C16 117.8(4)
P2 C15 C20 122.9(5)
C16 C15 C20 119.3(6)
C15 C16 C17 118.8(7)
C16 C17 C18 120.8(7)
C17 C18 C19 120.1(6)
C18 C19 C20 120.2(7)
C15 C20 C19 120.8(7)
P2 C21 C22 120.3(4)
P2 C21 C26 121.1(4)
C22 C21 C26 118.5(5)
C21 C22 C23 120.6(6)
C22 C23 C24 119.5(6)
C23 C24 C25 120.6(6)
C24 C25 C26 119.0(6)
C21 C26 C25 121.8(6)
C27 P3 C33 105.2(2)
C27 P3 C39 102.0(2)
C33 P3 C39 103.8(2)
P3 C27 C28 123.2(4)
P3 C27 C32 117.5(4)
C28 C27 C32 119.3(5)
C27 C28 C29 120.2(6)
C28 C29 C30 120.1(6)
C29 C30 C31 120.8(6)
C30 C31 C32 119.3(6)
C27 C32 C31 120.3(5)
P3 C33 C34 120.5(4)
P3 C33 C38 120.5(4)
C34 C33 C38 119.0(5)
C33 C34 C35 120.0(6)
C34 C35 C36 120.2(6)
C35 C36 C37 120.1(6)
C36 C37 C38 121.2(6)
C33 C38 C37 119.4(6)
P3 C39 P4 114.0(3)
C39 P4 C40 102.3(3)
C39 P4 C46 103.3(2)
C40 P4 C46 106.1(3)
P4 C40 C41 123.9(5)
P4 C40 C45 117.7(5)
C41 C40 C45 118.2(6)
C40 C41 C42 121.0(6)
C41 C42 C43 121.8(7)
C42 C43 C44 119.0(7)
C43 C44 C45 119.1(8)
C40 C45 C44 120.8(8)
P4 C46 C47 121.7(5)
P4 C46 C51 118.6(4)
C47 C46 C51 119.6(5)
C46 C47 C48 119.5(6)
C47 C48 C49 121.3(6)
C48 C49 C50 120.8(6)
C49 C50 C51 117.9(6)
C46 C51 C50 120.8(6)
CL3 C52 CL4 113.9(9)
CL5 C53 CL6 117.2(9)
CL7 C54 CL8 112.3(5)

loop_
_geom_bond_atom_site_label_1
_geom_bond_atom_site_label_2
_geom_bond_distance
PD1 CL1 2.446(1)
PD1 C1 1.973(5)
PD1 P1 2.340(1)
PD1 P3 2.342(1)
PD2 CL2 2.427(1)
PD2 C1 1.976(5)
PD2 P2 2.335(1)
PD2 P4 2.336(1)
C1 O1 1.178(6)
P1 C2 1.818(5)
P1 C8 1.809(6)
P1 C14 1.838(6)
C2 C3 1.397(9)
C2 C7 1.376(9)
C3 C4 1.36(1)
C4 C5 1.39(1)
C5 C6 1.36(1)
C6 C7 1.378(9)
C8 C9 1.402(8)
C8 C13 1.389(8)
C9 C10 1.388(9)
C10 C11 1.37(1)
C11 C12 1.35(1)
C12 C13 1.39(1)
C14 P2 1.828(6)
P2 C15 1.824(6)
P2 C21 1.819(6)
C15 C16 1.410(9)
C15 C20 1.393(8)
C16 C17 1.38(1)
C17 C18 1.40(1)
C18 C19 1.36(1)
C19 C20 1.377(9)
C21 C22 1.380(8)
C21 C26 1.401(7)
C22 C23 1.393(8)
C23 C24 1.40(1)
C24 C25 1.38(1)
C25 C26 1.378(9)
P3 C27 1.827(5)
P3 C33 1.813(5)
P3 C39 1.842(5)
C27 C28 1.406(8)
C27 C32 1.399(8)
C28 C29 1.372(8)
C29 C30 1.39(1)
C30 C31 1.39(1)
C31 C32 1.389(8)
C33 C34 1.395(8)
C33 C38 1.395(8)
C34 C35 1.405(9)
C35 C36 1.35(1)
C36 C37 1.38(1)
C37 C38 1.384(8)
C39 P4 1.833(5)
P4 C40 1.822(6)
P4 C46 1.821(5)
C40 C41 1.387(9)
C40 C45 1.393(9)
C41 C42 1.38(1)
C42 C43 1.34(1)
C43 C44 1.43(1)
C44 C45 1.39(1)
C46 C47 1.376(8)
C46 C51 1.393(8)
C47 C48 1.384(9)
C48 C49 1.35(1)
C49 C50 1.41(1)
C50 C51 1.391(8)
C52 CL3 1.71(2)
C52 CL4 1.73(2)
C53 CL5 1.70(2)
C53 CL6 1.66(2)
C54 CL7 1.66(1)
C54 CL8 1.84(1)
